data_2006250
loop_
_publ_author_name
'Leigh, William J.'
'Kroll, Elizabeth C.'
'Toltl, Nicholas P.'
'Britten, James F.'

_publ_section_title
;[2-(<i>tert</i>-Butyldimethylsilyl)phenyl]diphenyl(2,2,4,4-tetramethylpent-3-yloxy)silane
 and its Disilane Precursor,
 1-<i>tert</i>-Butyl-1,1-dimethyl-2,2,2-triphenyldisilane
;
_journal_issue 6
_journal_name_full 'Acta Crystallographica Section C'
_journal_page_first IUC9700006
_journal_paper_doi 10.1107/S0108270197099496
_journal_volume 53
_journal_year 1997
_chemical_formula_moiety 'C33 H48 O1 Si2'
_chemical_formula_sum 'C33 H48 O Si2'
_chemical_formula_weight 516.89
_chemical_melting_point .445E-305
_chemical_name_systematic
;
[2-(tert-Butyldimethylsilyl)phenyl]diphenyl(2,2,4,4-tetramethylpent-3-yl-
oxy)silane
;
_space_group_IT_number 82
_symmetry_cell_setting tetragonal
_symmetry_space_group_name_Hall 'I -4'
_symmetry_space_group_name_H-M 'I -4'
_cell_angle_alpha 90.0
_cell_angle_beta 90.0
_cell_angle_gamma 90.0
_cell_formula_units_Z 8
_cell_length_a 25.977(3)
_cell_length_b 25.978(7)
_cell_length_c 9.437(4)
_cell_measurement_reflns_used 20
_cell_measurement_temperature 293
_cell_measurement_theta_max 120
_cell_measurement_theta_min 3
_cell_volume 6368(3)
_computing_cell_refinement 'AFC6 (MSC)'
_computing_data_collection 'AFC6 (MSC)'
_computing_data_reduction 'teXsan PROCESS (MSC)'
_computing_molecular_graphics 'SHELXTL (Sheldrick, 1995)'
_computing_publication_material 'SHELXTL (Sheldrick, 1995)'
_computing_structure_refinement 'SHELXTL (Sheldrick, 1995)'
_computing_structure_solution 'SHELXTL (Sheldrick, 1995)'
_diffrn_ambient_temperature 293(2)
_diffrn_measurement_device 'Rigaku AFC6R diffractometer'
_diffrn_measurement_method '2\q/\w scans'
_diffrn_radiation_monochromator graphite
_diffrn_radiation_source 'Rigaku rotating anode'
_diffrn_radiation_type 'Copper K\a'
_diffrn_radiation_wavelength 1.54178
_diffrn_reflns_av_R_equivalents 0.093
_diffrn_reflns_av_sigmaI/netI 0.027
_diffrn_reflns_limit_h_max 29
_diffrn_reflns_limit_h_min -29
_diffrn_reflns_limit_k_max 29
_diffrn_reflns_limit_k_min 0
_diffrn_reflns_limit_l_max 10
_diffrn_reflns_limit_l_min 0
_diffrn_reflns_number 5413
_diffrn_reflns_theta_max 60
_diffrn_reflns_theta_min 1.50
_diffrn_standards_decay_% 2.50
_diffrn_standards_interval_count 97
_diffrn_standards_number 3
_exptl_absorpt_coefficient_mu 1.16
_exptl_absorpt_correction_T_max .901
_exptl_absorpt_correction_T_min .865
_exptl_absorpt_correction_type empirical
_exptl_absorpt_process_details
;
empirical via \y scans
applied in teXsan/PROCESS (MSC)
;
_exptl_crystal_colour colourless
_exptl_crystal_density_diffrn 1.078
_exptl_crystal_density_meas 1.00
_exptl_crystal_density_method floatation
_exptl_crystal_description needle
_exptl_crystal_F_000 2256
_exptl_crystal_size_max 0.23
_exptl_crystal_size_mid 0.09
_exptl_crystal_size_min 0.09
_refine_diff_density_max 0.188
_refine_diff_density_min -0.220
_refine_ls_abs_structure_details '   Flack H D (1983), Acta Cryst. A39, 876-881.'
_refine_ls_abs_structure_Flack -0.09(8)
_refine_ls_extinction_method none
_refine_ls_goodness_of_fit_all 1.009
_refine_ls_goodness_of_fit_obs 0.983
_refine_ls_hydrogen_treatment noref
_refine_ls_matrix_type full
_refine_ls_number_parameters 325
_refine_ls_number_reflns 4752
_refine_ls_number_restraints 0
_refine_ls_restrained_S_all 1.058
_refine_ls_restrained_S_obs 0.983
_refine_ls_R_factor_all 0.1514
_refine_ls_R_factor_obs .0797
_refine_ls_shift/esd_max 0.000
_refine_ls_shift/esd_mean 0.000
_refine_ls_structure_factor_coef Fsqd
_refine_ls_weighting_details 'w=1/[\s^2(Fo^2^)+(0.1059P)^2^+17.5487P] where P=(Fo^2^+2Fc^2^)/3''
_refine_ls_weighting_scheme calc
_refine_ls_wR_factor_all 0.2631
_refine_ls_wR_factor_obs .1900
_reflns_number_observed 3198
_reflns_number_total 5224
_reflns_observed_criterion >2\s(I)
_cod_data_source_file qb0006.cif
_cod_data_source_block 5c
_cod_depositor_comments
;
The following automatic conversions were performed:

'_refine_ls_weighting_scheme' value 'calc
w=1/[\s^2(Fo^2^)+(0.1059P)^2^+17.5487P] where P=(Fo^2^+2Fc^2^)/3''
was changed to 'calc'. New tag '_refine_ls_weighting_details' was
created. The value of the new tag was set to
'w=1/[\s^2(Fo^2^)+(0.1059P)^2^+17.5487P] where P=(Fo^2^+2Fc^2^)/3''.

Automatic conversion script
Id: cif_fix_values 3143 2015-03-26 13:38:13Z robertas 
;
_cod_original_cell_volume 6368.8(9)
_cod_original_formula_sum 'C33 H48 O1 Si2'
_cod_database_code 2006250
_cod_database_fobs_code 2006250

loop_
_symmetry_equiv_pos_as_xyz
'x, y, z'
'-x, -y, z'
'y, -x, -z'
'-y, x, -z'
'1/2+x, 1/2+y, 1/2+z'
'1/2-x, 1/2-y, 1/2+z'
'1/2+y, 1/2-x, 1/2-z'
'1/2-y, 1/2+x, 1/2-z'

loop_
_atom_site_aniso_label
_atom_site_aniso_U_11
_atom_site_aniso_U_22
_atom_site_aniso_U_33
_atom_site_aniso_U_12
_atom_site_aniso_U_13
_atom_site_aniso_U_23
Si1 .0452(14) .0484(14) .0358(12) -.0007(11) -.0018(11) -.0016(11)
C1 .031(4) .050(5) .034(5) -.005(4) .005(4) -.010(4)
C2 .037(5) .038(5) .035(5) -.001(4) .002(4) .001(4)
C3 .063(6) .040(5) .042(5) -.001(4) .015(5) -.008(5)
C4 .078(7) .048(5) .026(5) -.006(5) -.004(4) -.007(4)
C5 .075(7) .066(7) .036(5) -.006(6) -.004(5) .000(5)
C6 .050(6) .054(6) .047(6) .000(5) -.016(4) -.006(5)
C7 .059(6) .077(7) .077(8) .019(5) -.008(6) .003(6)
C8 .098(8) .059(6) .055(7) -.010(6) -.007(6) .001(5)
C9 .053(5) .048(5) .048(5) -.002(4) .011(4) .006(4)
C10 .064(7) .091(9) .105(10) -.002(6) .023(7) .010(8)
C11 .146(12) .105(10) .060(7) -.041(9) -.009(9) .029(8)
C12 .081(8) .069(7) .080(8) -.033(6) .003(6) .003(6)
Si2 .0392(13) .0453(14) .0410(13) -.0013(11) -.0031(11) -.0096(12)
C1' .041(5) .054(6) .047(6) -.007(4) .004(4) -.015(4)
C2' .055(6) .076(7) .047(6) -.001(5) -.002(5) -.018(5)
C3' .074(8) .077(8) .054(6) .007(6) .027(6) -.006(6)
C4' .043(6) .093(9) .089(9) .006(5) .021(7) -.003(7)
C5' .046(6) .098(9) .102(10) .000(6) .012(6) -.006(7)
C6' .052(6) .085(8) .070(7) -.003(5) -.007(6) -.025(6)
C1" .046(6) .061(6) .056(6) -.007(4) -.009(5) .005(5)
C2" .065(7) .063(7) .083(9) .007(6) .001(6) .009(6)
C3" .047(6) .076(8) .094(9) -.015(6) -.021(6) .030(7)
C4" .090(9) .062(7) .068(8) -.017(6) -.032(7) .001(6)
C5" .064(6) .060(6) .048(5) -.017(5) -.004(5) -.005(5)
C6" .037(5) .043(5) .051(5) -.002(4) -.005(4) .000(5)
O1 .046(3) .042(3) .047(3) .004(3) -.007(3) -.005(3)
C13 .080(10) .152(14) .155(15) .051(10) .009(11) -.032(12)
C14 .091(9) .061(7) .075(8) .013(6) -.007(7) -.016(6)
C15 .146(13) .091(10) .111(12) .027(9) .017(11) -.042(9)
C16 .168(15) .053(8) .151(14) .018(8) .009(13) -.015(9)
C17 .053(6) .048(6) .064(7) .003(5) -.020(5) -.013(5)
C18 .077(7) .042(5) .058(7) -.005(5) -.012(6) .007(5)
C19 .108(10) .064(7) .126(11) -.010(7) .010(9) .021(8)
C20 .093(9) .077(8) .115(10) .027(7) .032(9) .024(8)
C21 .109(10) .094(9) .064(7) -.001(7) -.014(8) -.004(7)

loop_
_atom_site_label
_atom_site_fract_x
_atom_site_fract_y
_atom_site_fract_z
_atom_site_U_iso_or_equiv
_atom_site_thermal_displace_type
_atom_site_calc_flag
_atom_site_refinement_flags
_atom_site_occupancy
_atom_site_disorder_group
_atom_site_type_symbol
Si1 .13834(9) .12259(9) .2002(2) .0431(6) Uani d . 1 . Si
C1 .1022(3) .2034(3) -.0105(9) .038(2) Uani d . 1 . C
C2 .1205(3) .1536(3) .0233(8) .037(2) Uani d . 1 . C
C3 .1220(3) .1169(3) -.0858(9) .048(2) Uani d . 1 . C
H3A .1348(3) .0843(3) -.0654(9) .058 Uiso calc R 1 . H
C4 .1054(4) .1268(3) -.2211(9) .051(2) Uani d . 1 . C
H4A .1086(4) .1019(3) -.2914(9) .061 Uiso calc R 1 . H
C5 .0838(4) .1738(4) -.2516(10) .059(3) Uani d . 1 . C
H5A .0700(4) .1802(4) -.3408(10) .071 Uiso calc R 1 . H
C6 .0830(3) .2115(4) -.1489(9) .051(2) Uani d . 1 . C
H6A .0692(3) .2435(4) -.1714(9) .061 Uiso calc R 1 . H
C7 .1983(4) .0836(4) .1705(12) .071(3) Uani d . 1 . C
H7A .1931(4) .0606(4) .0922(12) .106 Uiso calc R 1 . H
H7B .2059(4) .0641(4) .2542(12) .106 Uiso calc R 1 . H
H7C .2265(4) .1063(4) .1499(12) .106 Uiso calc R 1 . H
C8 .1526(5) .1658(4) .3538(10) .071(3) Uani d . 1 . C
H8A .1230(5) .1867(4) .3738(10) .106 Uiso calc R 1 . H
H8B .1814(5) .1875(4) .3311(10) .106 Uiso calc R 1 . H
H8C .1608(5) .1453(4) .4355(10) .106 Uiso calc R 1 . H
C9 .0836(3) .0775(3) .2528(9) .049(2) Uani d . 1 . C
C10 .0335(4) .1081(5) .2638(14) .087(4) Uani d . 1 . C
H10A .0378(4) .1357(5) .3305(14) .130 Uiso calc R 1 . H
H10B .0063(4) .0858(5) .2952(14) .130 Uiso calc R 1 . H
H10C .0249(4) .1221(5) .1726(14) .130 Uiso calc R 1 . H
C11 .0957(6) .0526(5) .3962(13) .104(5) Uani d . 1 . C
H11A .1014(6) .0789(5) .4657(13) .155 Uiso calc R 1 . H
H11B .1260(6) .0316(5) .3876(13) .155 Uiso calc R 1 . H
H11C .0672(6) .0315(5) .4250(13) .155 Uiso calc R 1 . H
C12 .0749(4) .0347(4) .1469(12) .077(3) Uani d . 1 . C
H12A .1058(4) .0147(4) .1375(12) .115 Uiso calc R 1 . H
H12B .0659(4) .0492(4) .0566(12) .115 Uiso calc R 1 . H
H12C .0474(4) .0130(4) .1793(12) .115 Uiso calc R 1 . H
Si2 .09991(9) .26299(9) .1056(3) .0418(6) Uani d . 1 . Si
C1' .0456(3) .2550(3) .2346(9) .047(2) Uani d . 1 . C
C2' .0473(4) .2601(4) .3825(10) .059(3) Uani d . 1 . C
H2'A .0783(4) .2681(4) .4266(10) .071 Uiso calc R 1 . H
C3' .0032(4) .2535(4) .4643(11) .068(3) Uani d . 1 . C
H3'A .0052(4) .2567(4) .5623(11) .082 Uiso calc R 1 . H
C4' -.0429(4) .2423(4) .4024(14) .075(3) Uani d . 1 . C
H4'A -.0722(4) .2382(4) .4578(14) .090 Uiso calc R 1 . H
C5' -.0457(4) .2374(5) .2605(16) .082(4) Uani d . 1 . C
H5'A -.0771(4) .2296(5) .2183(16) .099 Uiso calc R 1 . H
C6' -.0022(4) .2438(4) .1761(12) .069(3) Uani d . 1 . C
H6'A -.0052(4) .2406(4) .0783(12) .083 Uiso calc R 1 . H
C1" .2083(3) .2614(4) .1135(11) .055(2) Uani d . 1 . C
H1"A .2046(3) .2402(4) .0347(11) .066 Uiso calc R 1 . H
C2" .2568(4) .2754(4) .1574(13) .070(3) Uani d . 1 . C
H2"A .2855(4) .2643(4) .1070(13) .084 Uiso calc R 1 . H
C3" .2629(4) .3054(4) .2750(14) .072(3) Uani d . 1 . C
H3"A .2958(4) .3141(4) .3058(14) .087 Uiso calc R 1 . H
C4" .2211(5) .3228(4) .3470(12) .073(3) Uani d . 1 . C
H4"A .2254(5) .3434(4) .4268(12) .088 Uiso calc R 1 . H
C5" .1714(4) .3098(4) .3016(11) .057(2) Uani d . 1 . C
H5"A .1429(4) .3223(4) .3502(11) .069 Uiso calc R 1 . H
C6" .1646(3) .2786(3) .1852(10) .043(2) Uani d . 1 . C
O1 .0845(2) .3105(2) -.0017(6) .0450(14) Uani d . 1 . O
C13 .0082(5) .3870(6) -.012(2) .129(6) Uani d . 1 . C
H13A .0068(5) .3897(6) -.114(2) .194 Uiso calc R 1 . H
H13B -.0155(5) .4110(6) .029(2) .194 Uiso calc R 1 . H
H13C -.0010(5) .3527(6) .016(2) .194 Uiso calc R 1 . H
C14 .0624(5) .3990(4) .0383(13) .076(3) Uani d . 1 . C
C15 .0616(6) .3940(5) .1997(16) .116(5) Uani d . 1 . C
H15A .0952(6) .4013(5) .2367(16) .174 Uiso calc R 1 . H
H15B .0518(6) .3595(5) .2251(16) .174 Uiso calc R 1 . H
H15C .0372(6) .4179(5) .2385(16) .174 Uiso calc R 1 . H
C16 .0726(6) .4568(4) .0067(19) .124(6) Uani d . 1 . C
H16A .1067(6) .4658(4) .0375(19) .186 Uiso calc R 1 . H
H16B .0479(6) .4775(4) .0563(19) .186 Uiso calc R 1 . H
H16C .0696(6) .4629(4) -.0933(19) .186 Uiso calc R 1 . H
C17 .1032(4) .3619(3) -.0212(11) .055(3) Uani d . 1 . C
H17A .1334(4) .3653(3) .0403(11) .066 Uiso calc R 1 . H
C18 .1233(4) .3672(3) -.1761(11) .059(3) Uani d . 1 . C
C19 .1536(5) .4182(4) -.1967(18) .099(4) Uani d . 1 . C
H19A .1804(5) .4204(4) -.1269(18) .149 Uiso calc R 1 . H
H19B .1306(5) .4468(4) -.1863(18) .149 Uiso calc R 1 . H
H19C .1686(5) .4187(4) -.2898(18) .149 Uiso calc R 1 . H
C20 .1624(5) .3236(4) -.2018(16) .095(4) Uani d . 1 . C
H20A .1891(5) .3254(4) -.1317(16) .143 Uiso calc R 1 . H
H20B .1771(5) .3273(4) -.2945(16) .143 Uiso calc R 1 . H
H20C .1452(5) .2910(4) -.1952(16) .143 Uiso calc R 1 . H
C21 .0813(5) .3643(5) -.2867(13) .089(4) Uani d . 1 . C
H21A .0568(5) .3914(5) -.2709(13) .133 Uiso calc R 1 . H
H21B .0642(5) .3316(5) -.2800(13) .133 Uiso calc R 1 . H
H21C .0961(5) .3679(5) -.3793(13) .133 Uiso calc R 1 . H

loop_
_atom_type_symbol
_atom_type_description
_atom_type_scat_dispersion_real
_atom_type_scat_dispersion_imag
_atom_type_scat_source
C C 0.0033 0.0016 'International Tables Vol C Tables 4.2.6.8 and 6.1.1.4'
H H 0.0000 0.0000 'International Tables Vol C Tables 4.2.6.8 and 6.1.1.4'
O O 0.0106 0.0060 'International Tables Vol C Tables 4.2.6.8 and 6.1.1.4'
Si Si 0.0817 0.0704 'International Tables Vol C Tables 4.2.6.8 and 6.1.1.4'

loop_
_geom_angle_atom_site_label_1
_geom_angle_atom_site_label_2
_geom_angle_atom_site_label_3
_geom_angle
C8 Si1 C7 105.9(5)
C8 Si1 C9 108.3(4)
C7 Si1 C9 109.0(5)
C8 Si1 C2 118.2(4)
C7 Si1 C2 107.3(4)
C9 Si1 C2 107.7(4)
C6 C1 C2 117.5(8)
C6 C1 Si2 113.7(6)
C2 C1 Si2 128.8(6)
C3 C2 C1 117.7(8)
C3 C2 Si1 110.4(6)
C1 C2 Si1 131.6(6)
C4 C3 C2 123.1(8)
C3 C4 C5 119.3(8)
C4 C5 C6 119.4(9)
C5 C6 C1 122.6(9)
C12 C9 C10 107.4(9)
C12 C9 C11 107.6(8)
C10 C9 C11 109.5(9)
C12 C9 Si1 113.1(6)
C10 C9 Si1 109.5(7)
C11 C9 Si1 109.7(7)
O1 Si2 C1' 107.4(4)
O1 Si2 C6" 107.5(3)
C1' Si2 C6" 115.9(4)
O1 Si2 C1 105.3(4)
C1' Si2 C1 108.0(4)
C6" Si2 C1 112.2(4)
C6' C1' C2' 116.3(9)
C6' C1' Si2 116.0(7)
C2' C1' Si2 127.7(7)
C3' C2' C1' 120.9(10)
C4' C3' C2' 120.8(10)
C5' C4' C3' 119.6(11)
C4' C5' C6' 120.9(12)
C1' C6' C5' 121.5(11)
C2" C1" C6" 121.1(10)
C3" C2" C1" 120.0(11)
C4" C3" C2" 120.3(10)
C3" C4" C5" 120.2(10)
C6" C5" C4" 120.3(10)
C5" C6" C1" 118.1(8)
C5" C6" Si2 124.0(7)
C1" C6" Si2 117.6(7)
C17 O1 Si2 134.1(6)
C13 C14 C15 106.4(13)
C13 C14 C17 113.2(9)
C15 C14 C17 108.6(10)
C13 C14 C16 107.3(11)
C15 C14 C16 106.1(11)
C17 C14 C16 114.7(11)
O1 C17 C14 107.7(8)
O1 C17 C18 108.5(7)
C14 C17 C18 121.2(9)
C21 C18 C20 109.3(9)
C21 C18 C19 108.8(9)
C20 C18 C19 105.8(10)
C21 C18 C17 113.6(9)
C20 C18 C17 107.7(9)
C19 C18 C17 111.3(9)

loop_
_geom_bond_atom_site_label_1
_geom_bond_atom_site_label_2
_geom_bond_site_symmetry_2
_geom_bond_distance
_geom_bond_publ_flag
Si1 C8 . 1.871(10) ?
Si1 C7 . 1.878(10) ?
Si1 C9 . 1.907(9) ?
Si1 C2 . 1.910(8) ?
C1 C6 . 1.414(12) ?
C1 C2 . 1.416(11) ?
C1 Si2 . 1.897(8) ?
C2 C3 . 1.403(11) ?
C3 C4 . 1.372(12) ?
C4 C5 . 1.374(13) ?
C5 C6 . 1.377(12) ?
C9 C12 . 1.512(13) ?
C9 C10 . 1.530(14) ?
C9 C11 . 1.533(15) ?
Si2 O1 . 1.645(6) ?
Si2 C1' . 1.875(9) ?
Si2 C6" . 1.885(8) ?
C1' C6' . 1.389(12) ?
C1' C2' . 1.403(12) ?
C2' C3' . 1.393(13) ?
C3' C4' . 1.362(15) ?
C4' C5' . 1.35(2) ?
C5' C6' . 1.392(15) ?
C1" C2" . 1.375(14) ?
C1" C6" . 1.395(12) ?
C2" C3" . 1.366(15) ?
C3" C4" . 1.36(2) ?
C4" C5" . 1.401(14) ?
C5" C6" . 1.376(12) ?
O1 C17 . 1.434(11) ?
C13 C14 . 1.52(2) ?
C14 C15 . 1.53(2) ?
C14 C17 . 1.538(14) ?
C14 C16 . 1.55(2) ?
C17 C18 . 1.558(14) ?
C18 C21 . 1.512(14) ?
C18 C20 . 1.540(14) ?
C18 C19 . 1.552(14) ?

loop_
_cod_related_entry_id
_cod_related_entry_database
_cod_related_entry_code
1 ChemSpider 21137673
